data_1501759
loop_
_publ_author_name
'Lee, Jong Hoon'
'Naumov, Pance'
'Chung, Ihn Hee'
'Lee, Sang Cheol'

_publ_section_title
;
 Solid-state thermochromism and phase transitions of charge transfer
 1,3-diamino-4,6-dinitrobenzene dyes.
;
_journal_issue 35
_journal_name_full 'The journal of physical chemistry. A'
_journal_page_first 10087
_journal_page_last 10096
_journal_paper_doi 10.1021/jp205793b
_journal_volume 115
_journal_year 2011
_chemical_formula_sum 'C10 H16 N6 O4'
_chemical_formula_weight 284.29
_chemical_name_systematic
;
 ?
;
_space_group_IT_number 61
_symmetry_cell_setting orthorhombic
_symmetry_space_group_name_Hall '-P 2ac 2ab'
_symmetry_space_group_name_H-M 'P b c a'
_atom_sites_solution_hydrogens geom
_atom_sites_solution_primary direct
_atom_sites_solution_secondary difmap
_audit_creation_method SHELXL-97
_cell_angle_alpha 90.00
_cell_angle_beta 90.00
_cell_angle_gamma 90.00
_cell_formula_units_Z 8
_cell_length_a 16.138(3)
_cell_length_b 7.0036(12)
_cell_length_c 22.750(4)
_cell_measurement_temperature 293(2)
_cell_volume 2571.3(8)
_computing_cell_refinement 'APEX2 software (Bruker, 2007)'
_computing_data_collection 'APEX2 software (Bruker, 2007)'
_computing_data_reduction 'SAINT (Bruker, 2007)'
_computing_molecular_graphics 'DIAMOND (Brandenburg, 2005)'
_computing_publication_material 'WinGX (Farrugia, 1999)'
_computing_structure_refinement 'SHELXL-97 (Sheldrick, 2008)'
_computing_structure_solution 'SHELXS-97 (Sheldrick, 2008)'
_diffrn_ambient_temperature 293(2)
_diffrn_measured_fraction_theta_full 0.981
_diffrn_measured_fraction_theta_max 0.981
_diffrn_measurement_device_type 'Bruker SMART APEX2 diffractometer'
_diffrn_measurement_method '\f and \w scans'
_diffrn_radiation_monochromator 'multilayer confocal TXS mirror'
_diffrn_radiation_source 'rotating anode'
_diffrn_radiation_type MoK\a
_diffrn_radiation_wavelength 0.71073
_diffrn_reflns_av_R_equivalents 0.0354
_diffrn_reflns_av_sigmaI/netI 0.0325
_diffrn_reflns_limit_h_max 21
_diffrn_reflns_limit_h_min -21
_diffrn_reflns_limit_k_max 9
_diffrn_reflns_limit_k_min -8
_diffrn_reflns_limit_l_max 19
_diffrn_reflns_limit_l_min -30
_diffrn_reflns_number 11217
_diffrn_reflns_theta_full 28.86
_diffrn_reflns_theta_max 28.86
_diffrn_reflns_theta_min 6.84
_exptl_absorpt_coefficient_mu 0.116
_exptl_absorpt_correction_T_max 0.9942
_exptl_absorpt_correction_T_min 0.9738
_exptl_absorpt_correction_type empirical
_exptl_absorpt_process_details 'SADABS (Sheldrick, 1996)'
_exptl_crystal_colour yellow
_exptl_crystal_density_diffrn 1.469
_exptl_crystal_density_method 'not measured'
_exptl_crystal_description prism
_exptl_crystal_F_000 1200
_exptl_crystal_size_max 0.23
_exptl_crystal_size_mid 0.06
_exptl_crystal_size_min 0.05
_refine_diff_density_max 0.222
_refine_diff_density_min -0.191
_refine_diff_density_rms 0.037
_refine_ls_extinction_method none
_refine_ls_goodness_of_fit_ref 1.042
_refine_ls_hydrogen_treatment mixed
_refine_ls_matrix_type full
_refine_ls_number_parameters 201
_refine_ls_number_reflns 3311
_refine_ls_number_restraints 5
_refine_ls_restrained_S_all 1.043
_refine_ls_R_factor_all 0.0743
_refine_ls_R_factor_gt 0.0477
_refine_ls_shift/su_max 0.000
_refine_ls_shift/su_mean 0.000
_refine_ls_structure_factor_coef Fsqd
_refine_ls_weighting_details 'calc w=1/[\s^2^(Fo^2^)+(0.0454P)^2^+0.9529P] where P=(Fo^2^+2Fc^2^)/3'
_refine_ls_weighting_scheme calc
_refine_ls_wR_factor_gt 0.1118
_refine_ls_wR_factor_ref 0.1258
_reflns_number_gt 2317
_reflns_number_total 3311
_reflns_threshold_expression >2sigma(I)
_cod_data_source_file jp205793b_si_002.cif
_cod_data_source_block babd1
_cod_depositor_comments
;
The following automatic conversions were performed:

'_symmetry_cell_setting' value 'Orthorhombic' changed to
'orthorhombic' according to
/home/saulius/struct/CIF-dictionaries/cif_core.dic dictionary named
'cif_core.dic' version 2.4.1 from 2010-06-29.

Automatic conversion script
Id: cif_fix_values 1715 2011-07-08 13:25:40Z adriana 
;
_cod_original_cell_volume 2571.4(8)
_cod_original_sg_symbol_H-M Pbca
_cod_original_formula_sum C10H16N6O4
_cod_database_code 1501759

loop_
_symmetry_equiv_pos_as_xyz
'x, y, z'
'-x+1/2, -y, z+1/2'
'-x, y+1/2, -z+1/2'
'x+1/2, -y+1/2, -z'
'-x, -y, -z'
'x-1/2, y, -z-1/2'
'x, -y-1/2, z-1/2'
'-x-1/2, y-1/2, z'

loop_
_atom_site_label
_atom_site_type_symbol
_atom_site_fract_x
_atom_site_fract_y
_atom_site_fract_z
_atom_site_U_iso_or_equiv
_atom_site_adp_type
_atom_site_occupancy
_atom_site_symmetry_multiplicity
_atom_site_calc_flag
_atom_site_refinement_flags
C6 C 0.70196(9) 0.0711(2) 0.67689(7) 0.0332(3) Uani 1 1 d .
N4 N 0.79470(8) 0.1290(2) 0.75911(6) 0.0410(3) Uani 1 1 d .
C2 C 0.76042(9) -0.0110(2) 0.58322(6) 0.0328(3) Uani 1 1 d .
N2 N 0.62727(8) 0.0975(2) 0.70995(6) 0.0425(3) Uani 1 1 d .
O1 O 0.79942(9) -0.0925(3) 0.48914(6) 0.0668(4) Uani 1 1 d .
C3 C 0.84370(9) 0.0051(2) 0.60573(7) 0.0327(3) Uani 1 1 d .
C5 C 0.78316(9) 0.0877(2) 0.70253(7) 0.0318(3) Uani 1 1 d .
N1 N 0.74228(9) -0.0638(2) 0.52384(6) 0.0412(3) Uani 1 1 d .
C4 C 0.85064(9) 0.0581(2) 0.66484(7) 0.0344(3) Uani 1 1 d .
H4 H 0.9036 0.0747 0.6801 0.041 Uiso 1 1 calc R
N3 N 0.91112(8) -0.0293(2) 0.57308(6) 0.0392(3) Uani 1 1 d .
O2 O 0.66967(8) -0.0829(2) 0.50825(6) 0.0646(4) Uani 1 1 d .
O4 O 0.63085(7) 0.1444(2) 0.76203(6) 0.0565(4) Uani 1 1 d .
C1 C 0.69329(9) 0.0219(2) 0.61897(7) 0.0342(3) Uani 1 1 d .
H1 H 0.6403 0.0103 0.6033 0.041 Uiso 1 1 calc R
O3 O 0.56085(8) 0.0729(3) 0.68507(7) 0.0776(5) Uani 1 1 d .
C7 C 0.99612(10) -0.0151(3) 0.59460(8) 0.0411(4) Uani 1 1 d .
H7A H 1.0316 -0.0936 0.5701 0.049 Uiso 1 1 calc R
H7B H 0.9984 -0.0662 0.6342 0.049 Uiso 1 1 calc R
N5 N 1.02670(11) 0.2673(3) 0.53614(8) 0.0538(4) Uani 1 1 d D
N6 N 0.79901(11) 0.2639(3) 0.87215(7) 0.0583(4) Uani 1 1 d D
C9 C 0.87424(10) 0.1314(3) 0.78906(7) 0.0418(4) Uani 1 1 d .
H9A H 0.9039 0.2480 0.7797 0.050 Uiso 1 1 calc R
H9B H 0.9076 0.0238 0.7764 0.050 Uiso 1 1 calc R
C10 C 0.85884(10) 0.1200(3) 0.85436(7) 0.0436(4) Uani 1 1 d .
H10A H 0.8380 -0.0059 0.8643 0.052 Uiso 1 1 calc R
H10B H 0.9105 0.1396 0.8753 0.052 Uiso 1 1 calc R
C8 C 1.02971(10) 0.1862(3) 0.59517(8) 0.0474(4) Uani 1 1 d .
H8A H 0.9971 0.2642 0.6217 0.057 Uiso 1 1 calc R
H8B H 1.0865 0.1854 0.6092 0.057 Uiso 1 1 calc R
H3N H 0.9039(12) -0.070(3) 0.5396(9) 0.046(5) Uiso 1 1 d .
H4N H 0.7525(13) 0.160(3) 0.7797(8) 0.049(5) Uiso 1 1 d .
H5A H 0.9733(10) 0.309(3) 0.5298(9) 0.058 Uiso 1 1 d D
H5B H 1.0565(12) 0.376(3) 0.5345(9) 0.058 Uiso 1 1 d D
H6A H 0.7853(12) 0.253(3) 0.9115(6) 0.058 Uiso 1 1 d D
H6B H 0.8234(13) 0.383(2) 0.8664(9) 0.058 Uiso 1 1 d D

loop_
_atom_site_aniso_label
_atom_site_aniso_U_11
_atom_site_aniso_U_22
_atom_site_aniso_U_33
_atom_site_aniso_U_23
_atom_site_aniso_U_13
_atom_site_aniso_U_12
C6 0.0260(7) 0.0336(8) 0.0399(8) 0.0004(6) 0.0011(6) 0.0020(6)
N4 0.0281(6) 0.0599(9) 0.0351(7) -0.0060(7) -0.0007(5) 0.0046(6)
C2 0.0334(7) 0.0319(7) 0.0330(7) 0.0001(6) -0.0030(6) -0.0004(6)
N2 0.0283(6) 0.0524(8) 0.0468(8) -0.0028(7) 0.0033(5) 0.0006(6)
O1 0.0484(7) 0.1116(13) 0.0403(7) -0.0196(8) 0.0019(6) 0.0031(8)
C3 0.0301(7) 0.0302(7) 0.0380(8) 0.0016(6) 0.0017(6) 0.0004(6)
C5 0.0296(7) 0.0307(7) 0.0350(7) -0.0005(6) -0.0005(5) 0.0013(6)
N1 0.0402(7) 0.0451(8) 0.0382(7) -0.0010(6) -0.0059(6) 0.0017(6)
C4 0.0265(7) 0.0386(8) 0.0381(8) -0.0012(6) -0.0022(6) 0.0006(6)
N3 0.0320(7) 0.0505(8) 0.0352(7) -0.0056(6) 0.0020(5) -0.0013(6)
O2 0.0444(7) 0.1016(12) 0.0478(7) -0.0125(8) -0.0139(6) -0.0010(7)
O4 0.0384(6) 0.0828(10) 0.0482(7) -0.0110(7) 0.0071(5) 0.0060(6)
C1 0.0274(7) 0.0333(7) 0.0420(8) 0.0024(6) -0.0050(6) -0.0001(6)
O3 0.0261(6) 0.1368(15) 0.0700(10) -0.0246(10) -0.0004(6) -0.0027(8)
C7 0.0292(7) 0.0527(10) 0.0414(9) -0.0010(8) 0.0038(6) 0.0057(7)
N5 0.0501(9) 0.0537(10) 0.0577(10) 0.0030(8) 0.0068(8) -0.0069(8)
N6 0.0589(10) 0.0756(12) 0.0405(8) -0.0042(9) 0.0011(7) 0.0121(9)
C9 0.0304(7) 0.0550(10) 0.0398(9) -0.0037(8) -0.0048(6) 0.0016(7)
C10 0.0401(8) 0.0496(10) 0.0412(9) 0.0039(8) -0.0061(7) -0.0019(7)
C8 0.0356(8) 0.0597(11) 0.0469(10) -0.0070(8) 0.0031(7) -0.0044(8)

loop_
_atom_type_symbol
_atom_type_description
_atom_type_scat_dispersion_real
_atom_type_scat_dispersion_imag
_atom_type_scat_source
C C 0.0033 0.0016 'International Tables Vol C Tables 4.2.6.8 and 6.1.1.4'
H H 0.0000 0.0000 'International Tables Vol C Tables 4.2.6.8 and 6.1.1.4'
N N 0.0061 0.0033 'International Tables Vol C Tables 4.2.6.8 and 6.1.1.4'
O O 0.0106 0.0060 'International Tables Vol C Tables 4.2.6.8 and 6.1.1.4'

loop_
_geom_angle_atom_site_label_1
_geom_angle_atom_site_label_2
_geom_angle_atom_site_label_3
_geom_angle
C1 C6 N2 116.85(13)
C1 C6 C5 120.23(13)
N2 C6 C5 122.88(13)
C5 N4 C9 125.38(14)
C1 C2 N1 116.15(13)
C1 C2 C3 120.74(13)
N1 C2 C3 123.10(14)
O3 N2 O4 121.58(14)
O3 N2 C6 118.41(14)
O4 N2 C6 120.01(13)
N3 C3 C4 121.05(14)
N3 C3 C2 123.07(14)
C4 C3 C2 115.88(13)
N4 C5 C4 120.96(13)
N4 C5 C6 122.44(13)
C4 C5 C6 116.59(14)
O1 N1 O2 120.71(14)
O1 N1 C2 119.64(14)
O2 N1 C2 119.65(14)
C3 C4 C5 124.40(14)
C3 N3 C7 124.41(14)
C6 C1 C2 122.09(13)
N3 C7 C8 113.78(14)
N4 C9 C10 108.40(13)
N6 C10 C9 110.29(14)
N5 C8 C7 110.10(15)

loop_
_geom_bond_atom_site_label_1
_geom_bond_atom_site_label_2
_geom_bond_distance
C6 C1 1.369(2)
C6 N2 1.4327(19)
C6 C5 1.439(2)
N4 C5 1.332(2)
N4 C9 1.453(2)
C2 C1 1.374(2)
C2 N1 1.431(2)
C2 C3 1.443(2)
N2 O3 1.2244(18)
N2 O4 1.2311(18)
O1 N1 1.2305(19)
C3 N3 1.3393(19)
C3 C4 1.399(2)
C5 C4 1.401(2)
N1 O2 1.2314(18)
N3 C7 1.460(2)
C7 C8 1.511(3)
N5 C8 1.459(2)
N6 C10 1.453(2)
C9 C10 1.508(2)

loop_
_geom_hbond_atom_site_label_D
_geom_hbond_atom_site_label_H
_geom_hbond_atom_site_label_A
_geom_hbond_distance_DH
_geom_hbond_distance_HA
_geom_hbond_distance_DA
_geom_hbond_angle_DHA
_geom_hbond_site_symmetry_A
N4 H4N O4 0.85(2) 2.01(2) 2.6473(19) 130.9(16) .
N3 H3N O1 0.82(2) 2.05(2) 2.663(2) 131.6(18) .
N3 H3N N5 0.82(2) 2.48(2) 3.156(2) 140.7(17) 5_756
N5 H5A O2 0.921(15) 2.478(16) 3.398(2) 177.5(18) 8_765
N5 H5B O2 0.901(16) 2.526(17) 3.351(2) 152.4(18) 4_556
N6 H6A O1 0.925(12) 2.500(15) 3.324(2) 148.4(17) 2_655
N6 H6A O2 0.925(12) 2.606(16) 3.384(2) 142.1(17) 2_655
